data_7002743
loop_
_publ_author_name
'Rub\<ci\'c, Mirta'
'Mili\'c, Dalibor'
'Horvat, Gordan'
'\/Dilovi\'c, Ivica'
'Gali\'c, Nives'
'Tomi\<si\'c, Vladislav'
'Cindri\'c, Marina'

_publ_section_title
;
 Vanadium-induced formation of thiadiazole and thiazoline compounds.
 Mononuclear and dinuclear oxovanadium(v) complexes with open-chain and
 cyclized thiosemicarbazone ligands
;
_journal_issue 44
_journal_name_full 'Dalton Transactions'
_journal_page_first 9914
_journal_page_last 9923
_journal_paper_doi 10.1039/b913653c
_journal_year 2009
_chemical_formula_moiety 'C16 H16 N3 O3 S V'
_chemical_formula_sum 'C16 H16 N3 O3 S V'
_chemical_formula_weight 381.32
_chemical_name_common
;Ethoxo-oxo-(salicylaldehydehyde 4-phenylthiosemicarbazonato(2-
))vanadium(V)
;
_chemical_name_systematic
;
Ethoxo-oxo-[salicylaldehydehyde 4-phenylthiosemicarbazonato(2-)]vanadium(V)
;
_space_group_IT_number 14
_symmetry_cell_setting monoclinic
_symmetry_Int_Tables_number 14
_symmetry_space_group_name_Hall '-P 2ybc'
_symmetry_space_group_name_H-M 'P 1 21/c 1'
_atom_sites_solution_hydrogens geom
_atom_sites_solution_primary direct
_atom_sites_solution_secondary difmap
_audit_creation_method SHELXL-97
_cell_angle_alpha 90.00
_cell_angle_beta 102.663(2)
_cell_angle_gamma 90.00
_cell_formula_units_Z 4
_cell_length_a 10.8123(2)
_cell_length_b 9.8588(2)
_cell_length_c 16.0968(4)
_cell_measurement_reflns_used 7236
_cell_measurement_temperature 295(2)
_cell_measurement_theta_max 28.4222
_cell_measurement_theta_min 3.7847
_cell_volume 1674.12(6)
_computing_cell_refinement
;
CrysAlis RED, Oxford Diffraction Ltd.,
Version 1.171.32.4 (release 27-04-2006 CrysAlis171 .NET)
(compiled Apr 27 2007,17:53:11)
;
_computing_data_collection
;
CrysAlis CCD, Oxford Diffraction Ltd.,
Version 1.171.32.4 (release 27-04-2006 CrysAlis171 .NET)
(compiled Apr 27 2007,17:53:11)
;
_computing_data_reduction
;
CrysAlis RED, Oxford Diffraction Ltd.,
Version 1.171.32.4 (release 27-04-2006 CrysAlis171 .NET)
(compiled Apr 27 2007,17:53:11)
;
_computing_structure_refinement 'SHELXL-97 (Sheldrick, 1997)'
_computing_structure_solution 'SHELXS-97 (Sheldrick, 1997)'
_diffrn_ambient_temperature 295(2)
_diffrn_measured_fraction_theta_full 0.991
_diffrn_measured_fraction_theta_max 0.991
_diffrn_measurement_device_type 'Oxford Diffraction Xcalibur CCD'
_diffrn_measurement_method '\w and \f scans'
_diffrn_radiation_monochromator graphite
_diffrn_radiation_source 'Enhance (Mo) X-ray Source'
_diffrn_radiation_type 'Mo K\a'
_diffrn_radiation_wavelength 0.71073
_diffrn_reflns_av_R_equivalents 0.0151
_diffrn_reflns_av_sigmaI/netI 0.0148
_diffrn_reflns_limit_h_max 12
_diffrn_reflns_limit_h_min -12
_diffrn_reflns_limit_k_max 11
_diffrn_reflns_limit_k_min -11
_diffrn_reflns_limit_l_max 19
_diffrn_reflns_limit_l_min -18
_diffrn_reflns_number 10935
_diffrn_reflns_theta_full 25.00
_diffrn_reflns_theta_max 25.00
_diffrn_reflns_theta_min 3.86
_exptl_absorpt_coefficient_mu 0.736
_exptl_absorpt_correction_T_max 0.895
_exptl_absorpt_correction_T_min 0.828
_exptl_absorpt_correction_type multi-scan
_exptl_absorpt_process_details
;
CrysAlis RED, Oxford Diffraction Ltd.,
Version 1.171.32.4 (release 27-04-2006 CrysAlis171 .NET)
(compiled Apr 27 2007,17:53:11)
Empirical absorption correction using spherical harmonics,
implemented in SCALE3 ABSPACK scaling algorithm.
;
_exptl_crystal_colour black
_exptl_crystal_density_diffrn 1.513
_exptl_crystal_density_method 'not measured'
_exptl_crystal_description prismatic
_exptl_crystal_F_000 784
_exptl_crystal_size_max 0.30
_exptl_crystal_size_mid 0.20
_exptl_crystal_size_min 0.15
_refine_diff_density_max 0.166
_refine_diff_density_min -0.286
_refine_diff_density_rms 0.041
_refine_ls_extinction_method none
_refine_ls_goodness_of_fit_ref 1.054
_refine_ls_hydrogen_treatment constr
_refine_ls_matrix_type full
_refine_ls_number_parameters 236
_refine_ls_number_reflns 2925
_refine_ls_number_restraints 69
_refine_ls_restrained_S_all 1.050
_refine_ls_R_factor_all 0.0335
_refine_ls_R_factor_gt 0.0266
_refine_ls_shift/su_max 0.001
_refine_ls_shift/su_mean 0.000
_refine_ls_structure_factor_coef Fsqd
_refine_ls_weighting_details 'calc w=1/[\s^2^(Fo^2^)+(0.0394P)^2^+0.5495P] where P=(Fo^2^+2Fc^2^)/3'
_refine_ls_weighting_scheme calc
_refine_ls_wR_factor_gt 0.0694
_refine_ls_wR_factor_ref 0.0741
_reflns_number_gt 2505
_reflns_number_total 2925
_reflns_threshold_expression >2\s(I)
_cod_data_source_file b913653c.txt
_cod_data_source_block 1b
_cod_original_sg_symbol_H-M 'P 21/c'
_cod_database_code 7002743

loop_
_symmetry_equiv_pos_as_xyz
'x, y, z'
'-x, y+1/2, -z+1/2'
'-x, -y, -z'
'x, -y-1/2, z-1/2'

loop_
_atom_site_label
_atom_site_type_symbol
_atom_site_fract_x
_atom_site_fract_y
_atom_site_fract_z
_atom_site_U_iso_or_equiv
_atom_site_adp_type
_atom_site_occupancy
_atom_site_symmetry_multiplicity
_atom_site_calc_flag
_atom_site_refinement_flags
_atom_site_disorder_assembly
_atom_site_disorder_group
C1 C 0.35737(17) -0.11225(18) 0.03740(11) 0.0376(4) Uani 1 1 d . . .
C2 C 0.46349(17) -0.17176(18) 0.09080(11) 0.0367(4) Uani 1 1 d . . .
C3 C 0.47561(19) -0.31325(19) 0.09075(12) 0.0436(4) Uani 1 1 d . . .
H3 H 0.5454 -0.3540 0.1260 0.052 Uiso 1 1 calc R . .
C4 C 0.38628(19) -0.3924(2) 0.03959(13) 0.0495(5) Uani 1 1 d . . .
H4 H 0.3947 -0.4863 0.0407 0.059 Uiso 1 1 calc R . .
C5 C 0.2833(2) -0.3319(2) -0.01382(14) 0.0524(5) Uani 1 1 d . . .
H5 H 0.2232 -0.3857 -0.0492 0.063 Uiso 1 1 calc R . .
C6 C 0.26851(19) -0.1931(2) -0.01533(13) 0.0477(5) Uani 1 1 d . . .
H6 H 0.1990 -0.1537 -0.0517 0.057 Uiso 1 1 calc R . .
C7 C 0.56185(17) -0.09071(18) 0.14241(11) 0.0375(4) Uani 1 1 d . A .
H7 H 0.6372 -0.1342 0.1673 0.045 Uiso 1 1 calc R . .
C8 C 0.65528(16) 0.22063(18) 0.21722(11) 0.0366(4) Uani 1 1 d . A .
C9 C 0.87939(17) 0.25839(19) 0.29872(12) 0.0400(4) Uani 1 1 d . . .
C10 C 0.9515(2) 0.3509(2) 0.35455(14) 0.0546(5) Uani 1 1 d . . .
H10 H 0.9144 0.4304 0.3684 0.066 Uiso 1 1 calc R . .
C11 C 1.0773(2) 0.3253(3) 0.38935(15) 0.0650(7) Uani 1 1 d . . .
H11 H 1.1248 0.3883 0.4260 0.078 Uiso 1 1 calc R . .
C12 C 1.1331(2) 0.2079(3) 0.37049(15) 0.0619(6) Uani 1 1 d . . .
H12 H 1.2179 0.1905 0.3946 0.074 Uiso 1 1 calc R . .
C13 C 1.0629(2) 0.1165(3) 0.31579(15) 0.0602(6) Uani 1 1 d . . .
H13 H 1.1009 0.0371 0.3026 0.072 Uiso 1 1 calc R . .
C14 C 0.93569(19) 0.1402(2) 0.27953(14) 0.0502(5) Uani 1 1 d . . .
H14 H 0.8890 0.0770 0.2427 0.060 Uiso 1 1 calc R . .
O1 O 0.32587(12) 0.08472(14) 0.20256(9) 0.0489(3) Uani 1 1 d . . .
O2 O 0.34229(12) 0.02320(13) 0.03600(8) 0.0449(3) Uani 1 1 d . . .
O3 O 0.27303(12) 0.27604(13) 0.08089(9) 0.0471(3) Uani 1 1 d D . .
C15A C 0.1821(5) 0.3671(5) 0.1021(6) 0.0644(19) Uani 0.715(13) 1 d PDU A 1
H15A H 0.1521 0.4293 0.0553 0.077 Uiso 0.715(13) 1 calc PR A 1
H15B H 0.2205 0.4197 0.1520 0.077 Uiso 0.715(13) 1 calc PR A 1
C16A C 0.0754(6) 0.2869(5) 0.1192(5) 0.090(2) Uani 0.715(13) 1 d PDU A 1
H16A H 0.0150 0.3464 0.1360 0.135 Uiso 0.715(13) 1 calc PR A 1
H16B H 0.1064 0.2234 0.1642 0.135 Uiso 0.715(13) 1 calc PR A 1
H16C H 0.0355 0.2385 0.0687 0.135 Uiso 0.715(13) 1 calc PR A 1
C15B C 0.1883(10) 0.3381(16) 0.1257(6) 0.050(4) Uani 0.285(13) 1 d PDU A 2
H15C H 0.2233 0.4246 0.1482 0.060 Uiso 0.285(13) 1 calc PR A 2
H15D H 0.1814 0.2811 0.1737 0.060 Uiso 0.285(13) 1 calc PR A 2
C16B C 0.0594(11) 0.361(3) 0.0720(12) 0.119(9) Uani 0.285(13) 1 d PDU A 2
H16D H 0.0060 0.3999 0.1060 0.179 Uiso 0.285(13) 1 calc PR A 2
H16E H 0.0243 0.2756 0.0491 0.179 Uiso 0.285(13) 1 calc PR A 2
H16F H 0.0648 0.4212 0.0262 0.179 Uiso 0.285(13) 1 calc PR A 2
N1 N 0.55392(13) 0.03704(15) 0.15683(9) 0.0351(3) Uani 1 1 d . . .
N2 N 0.66514(13) 0.09207(16) 0.20574(10) 0.0393(4) Uani 1 1 d . A .
N3 N 0.75342(14) 0.29535(16) 0.26296(10) 0.0452(4) Uani 1 1 d . . .
H3N H 0.7351 0.3785 0.2712 0.054 Uiso 1 1 calc R . .
S1 S 0.52044(4) 0.31636(5) 0.17391(3) 0.04162(14) Uani 1 1 d . . .
V1 V 0.37660(3) 0.14415(3) 0.124495(19) 0.03558(11) Uani 1 1 d . A .

loop_
_atom_site_aniso_label
_atom_site_aniso_U_11
_atom_site_aniso_U_22
_atom_site_aniso_U_33
_atom_site_aniso_U_23
_atom_site_aniso_U_13
_atom_site_aniso_U_12
C1 0.0372(10) 0.0342(9) 0.0407(10) -0.0017(8) 0.0067(8) 0.0008(8)
C2 0.0343(9) 0.0343(10) 0.0413(10) -0.0014(7) 0.0078(8) 0.0002(7)
C3 0.0430(11) 0.0352(10) 0.0508(11) -0.0009(8) 0.0062(9) 0.0040(8)
C4 0.0525(12) 0.0332(10) 0.0616(13) -0.0043(9) 0.0101(10) -0.0015(9)
C5 0.0511(12) 0.0441(12) 0.0572(13) -0.0123(10) 0.0017(10) -0.0083(9)
C6 0.0421(11) 0.0452(11) 0.0504(11) -0.0036(9) -0.0018(9) 0.0022(9)
C7 0.0324(9) 0.0337(9) 0.0441(10) 0.0014(8) 0.0036(8) 0.0043(7)
C8 0.0323(9) 0.0368(10) 0.0393(9) 0.0003(8) 0.0048(7) -0.0003(8)
C9 0.0340(10) 0.0411(10) 0.0428(10) 0.0029(8) 0.0035(8) -0.0058(8)
C10 0.0492(12) 0.0467(12) 0.0611(13) -0.0059(10) -0.0027(10) -0.0079(10)
C11 0.0516(13) 0.0655(16) 0.0668(15) -0.0001(12) -0.0114(11) -0.0183(12)
C12 0.0349(11) 0.0728(16) 0.0719(15) 0.0122(13) -0.0017(10) -0.0060(11)
C13 0.0396(11) 0.0622(14) 0.0769(15) -0.0005(12) 0.0090(11) 0.0040(11)
C14 0.0360(10) 0.0516(12) 0.0597(13) -0.0072(10) 0.0037(9) -0.0009(9)
O1 0.0408(7) 0.0464(8) 0.0607(9) 0.0085(7) 0.0141(6) 0.0025(6)
O2 0.0445(7) 0.0354(7) 0.0474(8) -0.0014(6) -0.0058(6) 0.0052(6)
O3 0.0364(7) 0.0396(7) 0.0599(8) -0.0010(6) -0.0017(6) 0.0071(6)
C15A 0.047(3) 0.035(3) 0.107(4) 0.007(2) 0.009(3) 0.0182(17)
C16A 0.068(3) 0.077(3) 0.141(5) 0.008(3) 0.056(3) 0.011(2)
C15B 0.041(6) 0.018(5) 0.082(7) 0.001(5) -0.007(4) 0.015(4)
C16B 0.043(6) 0.18(2) 0.128(12) -0.063(12) -0.008(6) 0.038(9)
N1 0.0290(7) 0.0342(8) 0.0396(8) -0.0011(6) 0.0019(6) 0.0009(6)
N2 0.0306(8) 0.0362(9) 0.0469(9) -0.0026(7) -0.0005(6) -0.0006(6)
N3 0.0368(8) 0.0340(8) 0.0597(10) -0.0086(7) -0.0005(7) -0.0007(7)
S1 0.0359(3) 0.0311(2) 0.0540(3) 0.0002(2) 0.0016(2) 0.00230(18)
V1 0.02967(17) 0.03081(18) 0.04374(19) 0.00153(13) 0.00255(13) 0.00267(12)

loop_
_atom_type_symbol
_atom_type_description
_atom_type_scat_dispersion_real
_atom_type_scat_dispersion_imag
_atom_type_scat_source
C C 0.0033 0.0016 'International Tables Vol C Tables 4.2.6.8 and 6.1.1.4'
H H 0.0000 0.0000 'International Tables Vol C Tables 4.2.6.8 and 6.1.1.4'
O O 0.0106 0.0060 'International Tables Vol C Tables 4.2.6.8 and 6.1.1.4'
N N 0.0061 0.0033 'International Tables Vol C Tables 4.2.6.8 and 6.1.1.4'
S S 0.1246 0.1234 'International Tables Vol C Tables 4.2.6.8 and 6.1.1.4'
V V 0.3005 0.5294 'International Tables Vol C Tables 4.2.6.8 and 6.1.1.4'

loop_
_geom_angle_atom_site_label_1
_geom_angle_atom_site_label_2
_geom_angle_atom_site_label_3
_geom_angle
_geom_angle_site_symmetry_1
_geom_angle_site_symmetry_3
_geom_angle_publ_flag
O2 C1 C6 119.70(17) . . ?
O2 C1 C2 120.36(16) . . ?
C6 C1 C2 119.93(17) . . ?
C3 C2 C1 118.69(17) . . ?
C3 C2 C7 119.71(16) . . ?
C1 C2 C7 121.55(16) . . ?
C4 C3 C2 120.97(18) . . ?
C4 C3 H3 119.5 . . ?
C2 C3 H3 119.5 . . ?
C3 C4 C5 119.60(19) . . ?
C3 C4 H4 120.2 . . ?
C5 C4 H4 120.2 . . ?
C6 C5 C4 120.90(19) . . ?
C6 C5 H5 119.5 . . ?
C4 C5 H5 119.5 . . ?
C5 C6 C1 119.89(18) . . ?
C5 C6 H6 120.1 . . ?
C1 C6 H6 120.1 . . ?
N1 C7 C2 125.26(16) . . ?
N1 C7 H7 117.4 . . ?
C2 C7 H7 117.4 . . ?
N2 C8 N3 121.90(16) . . ?
N2 C8 S1 124.18(14) . . ?
N3 C8 S1 113.89(13) . . ?
C14 C9 C10 119.02(18) . . ?
C14 C9 N3 124.23(17) . . ?
C10 C9 N3 116.71(18) . . ?
C11 C10 C9 120.4(2) . . ?
C11 C10 H10 119.8 . . ?
C9 C10 H10 119.8 . . ?
C12 C11 C10 120.6(2) . . ?
C12 C11 H11 119.7 . . ?
C10 C11 H11 119.7 . . ?
C13 C12 C11 119.3(2) . . ?
C13 C12 H12 120.3 . . ?
C11 C12 H12 120.3 . . ?
C12 C13 C14 121.2(2) . . ?
C12 C13 H13 119.4 . . ?
C14 C13 H13 119.4 . . ?
C9 C14 C13 119.5(2) . . ?
C9 C14 H14 120.3 . . ?
C13 C14 H14 120.3 . . ?
C1 O2 V1 129.05(12) . . ?
C15B O3 V1 122.7(5) . . ?
C15A O3 V1 141.4(4) . . ?
O3 C15A C16A 108.4(4) . . ?
O3 C15A H15A 110.0 . . ?
C16A C15A H15A 110.0 . . ?
O3 C15A H15B 110.0 . . ?
C16A C15A H15B 110.0 . . ?
H15A C15A H15B 108.4 . . ?
C15A C16A H16A 109.5 . . ?
C15A C16A H16B 109.5 . . ?
H16A C16A H16B 109.5 . . ?
C15A C16A H16C 109.5 . . ?
H16A C16A H16C 109.5 . . ?
H16B C16A H16C 109.5 . . ?
O3 C15B C16B 113.2(8) . . ?
O3 C15B H15C 108.9 . . ?
C16B C15B H15C 108.9 . . ?
O3 C15B H15D 108.9 . . ?
C16B C15B H15D 108.9 . . ?
H15C C15B H15D 107.7 . . ?
C15B C16B H16D 109.5 . . ?
C15B C16B H16E 109.5 . . ?
H16D C16B H16E 109.5 . . ?
C15B C16B H16F 109.5 . . ?
H16D C16B H16F 109.5 . . ?
H16E C16B H16F 109.5 . . ?
C7 N1 N2 113.53(14) . . ?
C7 N1 V1 121.87(12) . . ?
N2 N1 V1 123.94(11) . . ?
C8 N2 N1 112.04(14) . . ?
C8 N3 C9 130.47(16) . . ?
C8 N3 H3N 114.8 . . ?
C9 N3 H3N 114.8 . . ?
C8 S1 V1 100.33(6) . . ?
O1 V1 O3 106.75(7) . . ?
O1 V1 O2 109.19(7) . . ?
O3 V1 O2 99.69(6) . . ?
O1 V1 N1 94.10(6) . . ?
O3 V1 N1 156.29(6) . . ?
O2 V1 N1 83.48(6) . . ?
O1 V1 S1 108.67(5) . . ?
O3 V1 S1 85.19(5) . . ?
O2 V1 S1 138.46(5) . . ?
N1 V1 S1 77.38(4) . . ?

loop_
_geom_bond_atom_site_label_1
_geom_bond_atom_site_label_2
_geom_bond_distance
_geom_bond_site_symmetry_2
_geom_bond_publ_flag
C1 O2 1.345(2) . ?
C1 C6 1.386(3) . ?
C1 C2 1.403(2) . ?
C2 C3 1.401(3) . ?
C2 C7 1.440(2) . ?
C3 C4 1.368(3) . ?
C3 H3 0.9300 . ?
C4 C5 1.384(3) . ?
C4 H4 0.9300 . ?
C5 C6 1.378(3) . ?
C5 H5 0.9300 . ?
C6 H6 0.9300 . ?
C7 N1 1.287(2) . ?
C7 H7 0.9300 . ?
C8 N2 1.289(2) . ?
C8 N3 1.367(2) . ?
C8 S1 1.7483(18) . ?
C9 C14 1.380(3) . ?
C9 C10 1.393(3) . ?
C9 N3 1.406(2) . ?
C10 C11 1.376(3) . ?
C10 H10 0.9300 . ?
C11 C12 1.370(4) . ?
C11 H11 0.9300 . ?
C12 C13 1.367(3) . ?
C12 H12 0.9300 . ?
C13 C14 1.391(3) . ?
C13 H13 0.9300 . ?
C14 H14 0.9300 . ?
O1 V1 1.5891(13) . ?
O2 V1 1.8322(13) . ?
O3 C15B 1.423(5) . ?
O3 C15A 1.427(3) . ?
O3 V1 1.7586(13) . ?
C15A C16A 1.474(4) . ?
C15A H15A 0.9700 . ?
C15A H15B 0.9700 . ?
C16A H16A 0.9600 . ?
C16A H16B 0.9600 . ?
C16A H16C 0.9600 . ?
C15B C16B 1.487(5) . ?
C15B H15C 0.9700 . ?
C15B H15D 0.9700 . ?
C16B H16D 0.9600 . ?
C16B H16E 0.9600 . ?
C16B H16F 0.9600 . ?
N1 N2 1.395(2) . ?
N1 V1 2.1504(14) . ?
N3 H3N 0.8600 . ?
S1 V1 2.3220(5) . ?
